data_7713514
loop_
_publ_author_name
'Kikuchi, Kazuma'
'Imoto, Hiroaki'
'Naka, Kensuke'

_publ_section_title
;
 Robust and highly emissive copper(I) halide 1D-coordination polymers with
 triphenylarsine and a series of bridging N-heteroaromatic co-ligands
;
_journal_name_full 'Dalton Transactions'
_journal_paper_doi 10.1039/D3DT00784G
_journal_year 2023
_chemical_formula_moiety 'C40 H34 As2 Cu2 I2 N2'
_chemical_formula_sum 'C40 H34 As2 Cu2 I2 N2'
_chemical_formula_weight 1073.41
_space_group_crystal_system triclinic
_space_group_IT_number 2
_space_group_name_Hall '-P 1'
_space_group_name_H-M_alt 'P -1'
_atom_sites_solution_hydrogens geom
_atom_sites_solution_primary dual
_audit_creation_date 2023-06-20
_audit_creation_method
;
Olex2 1.5-ac5-024
(compiled 2022.04.12 svn.rca3783a0 for Rigaku Oxford Diffraction, GUI svn.r6498)
;
_audit_update_record
;
2023-07-06 deposited with the CCDC.	2023-07-18 downloaded from the CCDC.
;
_cell_angle_alpha 92.592(11)
_cell_angle_beta 104.505(13)
_cell_angle_gamma 102.386(11)
_cell_formula_units_Z 2
_cell_length_a 10.6943(15)
_cell_length_b 12.4420(16)
_cell_length_c 15.200(2)
_cell_measurement_reflns_used 1008
_cell_measurement_temperature 298.15
_cell_measurement_theta_max 19.2960
_cell_measurement_theta_min 2.8770
_cell_volume 1902.0(5)
_computing_cell_refinement 'CrysAlisPro 1.171.42.91a (Rigaku OD, 2023)'
_computing_data_collection 'CrysAlisPro 1.171.42.91a (Rigaku OD, 2023)'
_computing_data_reduction 'CrysAlisPro 1.171.42.91a (Rigaku OD, 2023)'
_computing_molecular_graphics 'Olex2 1.5-ac5-024 (Dolomanov et al., 2009)'
_computing_publication_material 'Olex2 1.5-ac5-024 (Dolomanov et al., 2009)'
_computing_structure_refinement 'SHELXL 2018/3 (Sheldrick, 2015)'
_computing_structure_solution 'SHELXT  (Sheldrick, 2015)'
_diffrn_ambient_temperature 298.15
_diffrn_detector 'CCD plate'
_diffrn_measured_fraction_theta_full 0.993
_diffrn_measured_fraction_theta_max 0.993
_diffrn_measurement_details
;
List of Runs (angles in degrees, time in seconds):

  # Type    Start    End  Width  t~exp~   \w     \q     \k     \f   Frames
#--------------------------------------------------------------------------
  1  \w    -73.00 -43.96   0.12   13.00    --   30.00  54.00-180.00  242
  2  \w     11.00  36.08   0.12   13.00    --   30.00  54.00-180.00  209
  3  \w    -73.00 111.08   0.12   13.00    --   30.00  54.00 -60.00 1534
  4  \w    -71.00  34.00   0.12   13.00    --   30.00  54.00  60.00  875
;
_diffrn_measurement_device 'two-circle diffractometer'
_diffrn_measurement_device_type 'XtaLAB Mini (JP)'
_diffrn_measurement_method '\w scans'
_diffrn_orient_matrix_type 'CrysAlisPro convention (1999,Acta A55,543-557)'
_diffrn_orient_matrix_UB_11 -0.0286974000
_diffrn_orient_matrix_UB_12 -0.0554304000
_diffrn_orient_matrix_UB_13 0.0053316000
_diffrn_orient_matrix_UB_21 -0.0634946000
_diffrn_orient_matrix_UB_22 0.0068840000
_diffrn_orient_matrix_UB_23 -0.0236514000
_diffrn_orient_matrix_UB_31 0.0104412000
_diffrn_orient_matrix_UB_32 -0.0180136000
_diffrn_orient_matrix_UB_33 -0.0419683000
_diffrn_radiation_monochromator graphite
_diffrn_radiation_probe x-ray
_diffrn_radiation_type 'Mo K\a'
_diffrn_radiation_wavelength 0.71073
_diffrn_reflns_av_R_equivalents 0.1194
_diffrn_reflns_av_unetI/netI 0.2350
_diffrn_reflns_Laue_measured_fraction_full 0.993
_diffrn_reflns_Laue_measured_fraction_max 0.993
_diffrn_reflns_limit_h_max 11
_diffrn_reflns_limit_h_min -11
_diffrn_reflns_limit_k_max 13
_diffrn_reflns_limit_k_min -13
_diffrn_reflns_limit_l_max 16
_diffrn_reflns_limit_l_min -16
_diffrn_reflns_number 8621
_diffrn_reflns_point_group_measured_fraction_full 0.993
_diffrn_reflns_point_group_measured_fraction_max 0.993
_diffrn_reflns_theta_full 23.046
_diffrn_reflns_theta_max 23.046
_diffrn_reflns_theta_min 2.503
_diffrn_source 'fine-focus sealed X-ray tube'
_diffrn_source_type 'Rigaku (Mo) X-ray Source'
_exptl_absorpt_coefficient_mu 4.499
_exptl_absorpt_correction_T_max 0.487
_exptl_absorpt_correction_T_min 0.264
_exptl_absorpt_correction_type analytical
_exptl_absorpt_process_details
;
CrysAlisPro 1.171.42.91a (Rigaku Oxford Diffraction, 2023)
Analytical numeric absorption correction using a multifaceted crystal
model based on expressions derived by R.C. Clark & J.S. Reid.
(Clark, R. C. & Reid, J. S. (1995). Acta Cryst. A51, 887-897)
Empirical absorption correction using spherical harmonics,
implemented in SCALE3 ABSPACK scaling algorithm.
;
_exptl_crystal_colour yellow
_exptl_crystal_colour_primary yellow
_exptl_crystal_density_diffrn 1.874
_exptl_crystal_description needle
_exptl_crystal_F_000 1036
_exptl_crystal_size_max 0.112
_exptl_crystal_size_mid 0.063
_exptl_crystal_size_min 0.041
_refine_diff_density_max 0.914
_refine_diff_density_min -0.983
_refine_diff_density_rms 0.181
_refine_ls_extinction_method none
_refine_ls_goodness_of_fit_ref 0.951
_refine_ls_hydrogen_treatment constr
_refine_ls_matrix_type full
_refine_ls_number_parameters 433
_refine_ls_number_reflns 5288
_refine_ls_number_restraints 252
_refine_ls_restrained_S_all 0.930
_refine_ls_R_factor_all 0.1906
_refine_ls_R_factor_gt 0.0701
_refine_ls_shift/su_max 0.000
_refine_ls_shift/su_mean 0.000
_refine_ls_structure_factor_coef Fsqd
_refine_ls_weighting_details 'w=1/[\s^2^(Fo^2^)+(0.0217P)^2^] where P=(Fo^2^+2Fc^2^)/3'
_refine_ls_weighting_scheme calc
_refine_ls_wR_factor_gt 0.1220
_refine_ls_wR_factor_ref 0.1810
_reflns_Friedel_coverage 0.000
_reflns_number_gt 2286
_reflns_number_total 5288
_reflns_threshold_expression 'I > 2\s(I)'
_cod_data_source_file d3dt00784g2.cif
_cod_data_source_block '[Cu2I2(AsPh3)2(pym)]n_298K'
_cod_original_cell_volume 1901.9(5)
_cod_database_code 7713514
_shelx_shelxl_version_number 2018/3
_chemical_oxdiff_formula CHAsCuIN
_shelx_space_group_comment
;
The symmetry employed for this shelxl refinement is uniquely defined
by the following loop, which should always be used as a source of
symmetry information in preference to the above space-group names.
They are only intended as comments.
;
_shelx_estimated_absorpt_t_max 0.841
_shelx_estimated_absorpt_t_min 0.637
_olex2_refinement_description
;
1. Fixed Uiso
 At 1.2 times of:
  All C(H) groups
2. Rigid body (RIGU) restrains
 C20, C19, C24, C23, C22, C21
 with sigma for 1-2 distances of 0.004 and sigma for 1-3 distances of 0.004
 C26, C25, C30, C29, C28, C27
 with sigma for 1-2 distances of 0.004 and sigma for 1-3 distances of 0.004
 C33, C32, C31, C36, C35, C34
 with sigma for 1-2 distances of 0.004 and sigma for 1-3 distances of 0.004
 C13, C14, C15, C16, C17, C18
 with sigma for 1-2 distances of 0.004 and sigma for 1-3 distances of 0.004
 C1, C2, C3, C4, C5, C6
 with sigma for 1-2 distances of 0.004 and sigma for 1-3 distances of 0.004
 C12, C7, C8, C9, C10, C11
 with sigma for 1-2 distances of 0.004 and sigma for 1-3 distances of 0.004
 C39, N2, C40, N1, C37, C38
 with sigma for 1-2 distances of 0.004 and sigma for 1-3 distances of 0.004
3.a Aromatic/amide H refined with riding coordinates:
 C39(H39), C2(H2), C30(H30), C18(H18), C40(H40), C38(H38), C36(H36), C14(H14),
 C3(H3), C24(H24), C15(H15), C10(H10), C8(H8), C23(H23), C32(H32), C29(H29),
 C28(H28), C12(H12), C20(H20), C33(H33), C27(H27), C17(H17), C34(H34), C6(H6),
 C37(H37), C26(H26), C21(H21), C4(H4), C22(H22), C11(H11), C9(H9), C16(H16),
 C35(H35), C5(H5)
;
_olex2_submission_special_instructions 'No special instructions were received'
_oxdiff_exptl_absorpt_empirical_details
;
Empirical correction (ABSPACK) includes:
- Absorption correction using spherical harmonics
- Frame scaling
;
_oxdiff_exptl_absorpt_empirical_full_max 2.838
_oxdiff_exptl_absorpt_empirical_full_min 0.477

loop_
_space_group_symop_operation_xyz
'x, y, z'
'-x, -y, -z'

loop_
_atom_site_label
_atom_site_type_symbol
_atom_site_fract_x
_atom_site_fract_y
_atom_site_fract_z
_atom_site_U_iso_or_equiv
_atom_site_adp_type
_atom_site_occupancy
_atom_site_site_symmetry_order
_atom_site_calc_flag
_atom_site_refinement_flags_posn
_atom_site_refinement_flags_adp
_atom_site_refinement_flags_occupancy
_atom_site_disorder_assembly
_atom_site_disorder_group
I2 I 0.39562(15) 0.61668(12) -0.08132(9) 0.0525(5) Uani 1 1 d . . . . .
I1 I 0.33285(15) 0.55426(12) 0.54436(9) 0.0569(5) Uani 1 1 d . . . . .
As2 As 0.7555(2) 0.70941(17) 0.10352(14) 0.0455(6) Uani 1 1 d . . . . .
As1 As 0.2910(2) 0.27010(17) 0.40443(14) 0.0476(6) Uani 1 1 d . . . . .
Cu2 Cu 0.5489(3) 0.5819(2) 0.07629(17) 0.0534(8) Uani 1 1 d . . . . .
Cu1 Cu 0.4131(3) 0.4544(2) 0.41812(17) 0.0530(8) Uani 1 1 d . . . . .
N2 N 0.4380(15) 0.5940(14) 0.1680(10) 0.046(4) Uani 1 1 d . . . . .
N1 N 0.3900(17) 0.5475(15) 0.3088(10) 0.053(5) Uani 1 1 d . . . . .
C1 C 0.349(2) 0.1990(14) 0.5175(12) 0.040(5) Uani 1 1 d . . . . .
C19 C 0.860(2) 0.6783(15) 0.0215(13) 0.043(5) Uani 1 1 d . . . . .
C39 C 0.359(2) 0.6623(18) 0.1583(14) 0.057(6) Uani 1 1 d . . . . .
H39 H 0.346763 0.700441 0.106758 0.069 Uiso 1 1 calc R U . . .
C13 C 0.099(2) 0.2348(17) 0.3868(13) 0.047(5) Uani 1 1 d . . . . .
C2 C 0.304(2) 0.2126(16) 0.5898(12) 0.053(6) Uani 1 1 d . . . . .
H2 H 0.240622 0.254410 0.586458 0.064 Uiso 1 1 calc R U . . .
C30 C 0.654(2) 0.9074(17) 0.0978(12) 0.050(5) Uani 1 1 d . . . . .
H30 H 0.578846 0.858716 0.105525 0.060 Uiso 1 1 calc R U . . .
C18 C 0.034(2) 0.1339(18) 0.4065(15) 0.066(6) Uani 1 1 d . . . . .
H18 H 0.082006 0.083848 0.432356 0.079 Uiso 1 1 calc R U . . .
C25 C 0.765(2) 0.8651(16) 0.0918(13) 0.050(5) Uani 1 1 d . . . . .
C40 C 0.453(2) 0.5396(18) 0.2446(13) 0.057(6) Uani 1 1 d . . . . .
H40 H 0.512402 0.493559 0.252529 0.069 Uiso 1 1 calc R U . . .
C38 C 0.293(2) 0.6784(19) 0.2257(13) 0.059(6) Uani 1 1 d . . . . .
H38 H 0.238245 0.728329 0.220023 0.071 Uiso 1 1 calc R U . . .
C36 C 0.881(2) 0.6180(19) 0.2642(14) 0.060(6) Uani 1 1 d . . . . .
H36 H 0.820636 0.552926 0.235527 0.072 Uiso 1 1 calc R U . . .
C14 C 0.029(2) 0.3050(18) 0.3532(13) 0.056(5) Uani 1 1 d . . . . .
H14 H 0.075244 0.373377 0.342753 0.067 Uiso 1 1 calc R U . . .
C3 C 0.346(2) 0.1677(18) 0.6692(13) 0.058(6) Uani 1 1 d . . . . .
H3 H 0.309599 0.175733 0.717865 0.070 Uiso 1 1 calc R U . . .
C7 C 0.307(2) 0.1690(17) 0.3068(14) 0.054(5) Uani 1 1 d . . . . .
C24 C 0.798(2) 0.6777(19) -0.0731(13) 0.072(7) Uani 1 1 d . . . . .
H24 H 0.714605 0.692577 -0.092433 0.087 Uiso 1 1 calc R U . . .
C31 C 0.881(2) 0.7118(18) 0.2217(12) 0.049(5) Uani 1 1 d . . . . .
C15 C -0.106(2) 0.287(2) 0.3322(14) 0.065(6) Uani 1 1 d . . . . .
H15 H -0.151196 0.337974 0.304960 0.078 Uiso 1 1 calc R U . . .
C10 C 0.337(2) 0.0444(17) 0.1623(14) 0.061(6) Uani 1 1 d . . . . .
H10 H 0.343526 0.004205 0.111239 0.073 Uiso 1 1 calc R U . . .
C8 C 0.217(2) 0.0711(19) 0.2717(16) 0.078(8) Uani 1 1 d . . . . .
H8 H 0.145630 0.045685 0.295725 0.093 Uiso 1 1 calc R U . . .
C23 C 0.867(2) 0.654(2) -0.1365(14) 0.075(7) Uani 1 1 d . . . . .
H23 H 0.827389 0.652459 -0.198705 0.090 Uiso 1 1 calc R U . . .
C32 C 0.967(2) 0.8127(18) 0.2695(13) 0.060(6) Uani 1 1 d . . . . .
H32 H 0.968176 0.880097 0.245319 0.072 Uiso 1 1 calc R U . . .
C29 C 0.651(3) 1.0196(18) 0.0926(17) 0.082(8) Uani 1 1 d . . . . .
H29 H 0.576496 1.045604 0.093825 0.098 Uiso 1 1 calc R U . . .
C28 C 0.767(2) 1.0885(19) 0.0857(15) 0.072(7) Uani 1 1 d . . . . .
H28 H 0.770142 1.163653 0.084204 0.086 Uiso 1 1 calc R U . . .
C12 C 0.417(2) 0.2054(18) 0.2744(15) 0.072(8) Uani 1 1 d . . . . .
H12 H 0.479755 0.270494 0.299826 0.087 Uiso 1 1 calc R U . . .
C20 C 0.976(3) 0.655(2) 0.0462(16) 0.086(9) Uani 1 1 d . . . . .
H20 H 1.015284 0.653859 0.107964 0.104 Uiso 1 1 calc R U . . .
C33 C 1.054(2) 0.804(2) 0.3572(14) 0.074(7) Uani 1 1 d . . . . .
H33 H 1.114258 0.867649 0.389183 0.089 Uiso 1 1 calc R U . . .
C27 C 0.881(3) 1.0518(19) 0.0807(16) 0.080(7) Uani 1 1 d . . . . .
H27 H 0.957360 1.101131 0.076085 0.096 Uiso 1 1 calc R U . . .
C17 C -0.104(2) 0.1072(19) 0.3875(15) 0.072(7) Uani 1 1 d . . . . .
H17 H -0.149943 0.038118 0.396815 0.086 Uiso 1 1 calc R U . . .
C34 C 1.050(2) 0.7083(19) 0.3944(15) 0.065(7) Uani 1 1 d . . . . .
H34 H 1.104599 0.706019 0.452126 0.078 Uiso 1 1 calc R U . . .
C6 C 0.447(2) 0.142(2) 0.5204(16) 0.076(7) Uani 1 1 d . . . . .
H6 H 0.480699 0.133267 0.470423 0.091 Uiso 1 1 calc R U . . .
C37 C 0.310(2) 0.620(2) 0.2980(15) 0.070(7) Uani 1 1 d . . . . .
H37 H 0.265470 0.628902 0.342210 0.084 Uiso 1 1 calc R U . . .
C26 C 0.876(2) 0.9354(18) 0.0828(15) 0.063(6) Uani 1 1 d . . . . .
H26 H 0.948397 0.908253 0.078050 0.075 Uiso 1 1 calc R U . . .
C21 C 1.044(3) 0.632(2) -0.0183(15) 0.084(8) Uani 1 1 d . . . . .
H21 H 1.126726 0.614958 0.001339 0.100 Uiso 1 1 calc R U . . .
C4 C 0.443(3) 0.1108(19) 0.6752(16) 0.078(7) Uani 1 1 d . . . . .
H4 H 0.474779 0.081797 0.729565 0.094 Uiso 1 1 calc R U . . .
C22 C 0.990(2) 0.634(2) -0.1080(16) 0.079(7) Uani 1 1 d . . . . .
H22 H 1.036522 0.622096 -0.150291 0.095 Uiso 1 1 calc R U . . .
C11 C 0.429(3) 0.1384(17) 0.2008(15) 0.081(8) Uani 1 1 d . . . . .
H11 H 0.502916 0.159473 0.178052 0.097 Uiso 1 1 calc R U . . .
C9 C 0.236(3) 0.011(2) 0.1991(18) 0.101(10) Uani 1 1 d . . . . .
H9 H 0.175964 -0.056264 0.175171 0.121 Uiso 1 1 calc R U . . .
C16 C -0.172(2) 0.188(2) 0.3537(16) 0.080(7) Uani 1 1 d . . . . .
H16 H -0.263618 0.174712 0.345720 0.096 Uiso 1 1 calc R U . . .
C35 C 0.966(2) 0.615(2) 0.3474(15) 0.079(8) Uani 1 1 d . . . . .
H35 H 0.966113 0.548044 0.371851 0.094 Uiso 1 1 calc R U . . .
C5 C 0.495(3) 0.095(2) 0.6050(17) 0.098(9) Uani 1 1 d . . . . .
H5 H 0.560900 0.055782 0.610468 0.117 Uiso 1 1 calc R U . . .

loop_
_atom_site_aniso_label
_atom_site_aniso_U_11
_atom_site_aniso_U_22
_atom_site_aniso_U_33
_atom_site_aniso_U_23
_atom_site_aniso_U_13
_atom_site_aniso_U_12
I2 0.0548(11) 0.0618(9) 0.0420(8) 0.0073(8) 0.0126(8) 0.0164(8)
I1 0.0523(11) 0.0777(11) 0.0472(9) -0.0013(9) 0.0224(8) 0.0201(9)
As2 0.0425(15) 0.0556(14) 0.0381(12) 0.0049(12) 0.0120(11) 0.0096(12)
As1 0.0475(16) 0.0527(14) 0.0442(13) 0.0001(12) 0.0192(12) 0.0083(12)
Cu2 0.0479(19) 0.0673(18) 0.0444(15) 0.0064(15) 0.0161(14) 0.0078(15)
Cu1 0.057(2) 0.0592(17) 0.0471(16) 0.0028(15) 0.0239(14) 0.0113(15)
N2 0.028(10) 0.067(11) 0.043(8) 0.013(8) 0.011(8) 0.011(8)
N1 0.039(11) 0.086(13) 0.030(8) 0.007(9) 0.009(8) 0.009(9)
C1 0.053(13) 0.033(11) 0.039(9) 0.009(9) 0.025(9) 0.004(9)
C19 0.043(12) 0.044(12) 0.041(8) 0.001(10) 0.023(9) -0.008(10)
C39 0.045(14) 0.085(15) 0.053(12) 0.011(11) 0.021(10) 0.029(10)
C13 0.044(11) 0.056(11) 0.036(12) -0.007(10) 0.007(10) 0.008(8)
C2 0.059(15) 0.068(14) 0.037(9) 0.007(10) 0.022(10) 0.013(11)
C30 0.051(12) 0.059(10) 0.038(12) 0.010(12) 0.015(11) 0.005(10)
C18 0.048(10) 0.065(12) 0.068(15) -0.002(12) 0.001(12) -0.003(10)
C25 0.045(11) 0.056(11) 0.037(12) -0.010(11) 0.003(10) -0.004(8)
C40 0.042(14) 0.092(16) 0.048(10) 0.025(10) 0.019(10) 0.028(11)
C38 0.039(14) 0.104(17) 0.037(10) -0.002(10) 0.006(9) 0.027(12)
C36 0.047(14) 0.069(11) 0.057(12) 0.002(10) -0.011(9) 0.028(11)
C14 0.046(10) 0.070(13) 0.053(13) 0.001(11) 0.015(11) 0.016(9)
C3 0.063(16) 0.082(16) 0.036(9) 0.016(11) 0.025(11) 0.014(11)
C7 0.064(14) 0.056(11) 0.056(13) 0.024(10) 0.022(10) 0.034(9)
C24 0.064(15) 0.11(2) 0.038(9) -0.005(13) 0.017(9) 0.019(14)
C31 0.057(14) 0.079(11) 0.023(10) 0.000(8) 0.017(9) 0.035(10)
C15 0.048(10) 0.101(16) 0.047(14) 0.006(13) 0.011(11) 0.024(11)
C10 0.082(17) 0.064(13) 0.045(13) -0.003(11) 0.023(11) 0.030(11)
C8 0.067(16) 0.083(14) 0.091(17) -0.009(13) 0.044(14) 0.010(11)
C23 0.063(14) 0.12(2) 0.037(10) -0.015(13) 0.019(10) 0.006(14)
C32 0.074(16) 0.065(11) 0.048(11) 0.007(10) 0.016(10) 0.030(10)
C29 0.090(16) 0.061(11) 0.096(19) 0.013(15) 0.030(17) 0.015(11)
C28 0.088(16) 0.049(12) 0.064(16) -0.009(13) 0.013(14) 0.000(10)
C12 0.078(16) 0.071(14) 0.077(15) -0.018(12) 0.045(13) 0.012(11)
C20 0.074(15) 0.14(2) 0.051(11) -0.004(15) 0.019(11) 0.048(16)
C33 0.095(18) 0.068(12) 0.046(11) -0.007(10) 0.000(11) 0.019(12)
C27 0.088(16) 0.064(10) 0.082(18) 0.010(15) 0.022(15) 0.004(12)
C17 0.048(10) 0.067(14) 0.075(17) -0.018(12) -0.003(12) -0.012(10)
C34 0.042(14) 0.084(13) 0.058(13) 0.007(10) -0.013(10) 0.025(11)
C6 0.063(16) 0.102(18) 0.064(12) -0.010(13) 0.009(12) 0.036(13)
C37 0.071(17) 0.101(18) 0.051(12) 0.007(11) 0.030(12) 0.031(12)
C26 0.050(12) 0.067(11) 0.071(16) 0.003(13) 0.025(13) 0.005(10)
C21 0.084(18) 0.13(2) 0.061(10) 0.009(16) 0.034(11) 0.049(17)
C4 0.089(19) 0.073(16) 0.068(13) -0.011(13) 0.009(13) 0.027(13)
C22 0.064(14) 0.12(2) 0.059(10) -0.003(15) 0.031(12) 0.011(15)
C11 0.115(19) 0.058(13) 0.080(16) -0.007(11) 0.060(15) 0.008(11)
C9 0.086(19) 0.098(17) 0.111(19) -0.039(15) 0.048(16) -0.012(14)
C16 0.039(13) 0.112(17) 0.084(19) 0.004(15) 0.014(13) 0.010(10)
C35 0.068(16) 0.076(12) 0.073(13) 0.018(11) -0.017(11) 0.017(11)
C5 0.11(2) 0.13(2) 0.069(13) -0.003(15) 0.009(14) 0.078(17)

loop_
_atom_type_symbol
_atom_type_description
_atom_type_scat_dispersion_real
_atom_type_scat_dispersion_imag
_atom_type_scat_source
C C 0.0033 0.0016 'International Tables Vol C Tables 4.2.6.8 and 6.1.1.4'
H H 0.0000 0.0000 'International Tables Vol C Tables 4.2.6.8 and 6.1.1.4'
As As 0.0499 2.0058 'International Tables Vol C Tables 4.2.6.8 and 6.1.1.4'
Cu Cu 0.3201 1.2651 'International Tables Vol C Tables 4.2.6.8 and 6.1.1.4'
I I -0.4742 1.8119 'International Tables Vol C Tables 4.2.6.8 and 6.1.1.4'
N N 0.0061 0.0033 'International Tables Vol C Tables 4.2.6.8 and 6.1.1.4'

loop_
_exptl_crystal_face_index_h
_exptl_crystal_face_index_k
_exptl_crystal_face_index_l
_exptl_crystal_face_perp_dist
-9 4 -13 0.0351
13 -8 -11 0.0254
-9 8 18 0.0466
12 -13 -1 0.0248
1 12 -17 0.0263
3 -17 8 0.0130
5 14 4 0.0351
-9 -12 3 0.0326
-15 6 3 0.0248
-1 17 -4 0.0230
11 6 3 0.0263

loop_
_geom_angle_atom_site_label_1
_geom_angle_atom_site_label_2
_geom_angle_atom_site_label_3
_geom_angle
_geom_angle_site_symmetry_1
_geom_angle_site_symmetry_3
_geom_angle_publ_flag
Cu2 I2 Cu2 64.59(10) . 2_665 ?
Cu1 I1 Cu1 61.90(10) . 2_666 ?
C19 As2 Cu2 113.3(5) . . ?
C19 As2 C31 100.7(8) . . ?
C25 As2 Cu2 120.7(7) . . ?
C25 As2 C19 100.5(9) . . ?
C25 As2 C31 102.7(9) . . ?
C31 As2 Cu2 116.1(7) . . ?
C1 As1 Cu1 111.1(5) . . ?
C13 As1 Cu1 121.3(6) . . ?
C13 As1 C1 100.6(9) . . ?
C13 As1 C7 100.9(9) . . ?
C7 As1 Cu1 116.5(7) . . ?
C7 As1 C1 104.0(8) . . ?
I2 Cu2 I2 115.41(10) . 2_665 ?
I2 Cu2 Cu2 57.58(10) 2_665 2_665 ?
I2 Cu2 Cu2 57.83(9) . 2_665 ?
As2 Cu2 I2 105.45(12) . 2_665 ?
As2 Cu2 I2 107.82(11) . . ?
As2 Cu2 Cu2 122.39(15) . 2_665 ?
N2 Cu2 I2 107.5(5) . 2_665 ?
N2 Cu2 I2 103.9(5) . . ?
N2 Cu2 As2 117.2(4) . . ?
N2 Cu2 Cu2 120.4(4) . 2_665 ?
I1 Cu1 I1 118.10(10) . 2_666 ?
I1 Cu1 Cu1 59.20(9) . 2_666 ?
I1 Cu1 Cu1 58.90(10) 2_666 2_666 ?
As1 Cu1 I1 103.03(11) . . ?
As1 Cu1 I1 106.01(12) . 2_666 ?
As1 Cu1 Cu1 119.17(16) . 2_666 ?
N1 Cu1 I1 103.7(5) . 2_666 ?
N1 Cu1 I1 106.0(5) . . ?
N1 Cu1 As1 121.0(4) . . ?
N1 Cu1 Cu1 119.8(5) . 2_666 ?
C39 N2 Cu2 120.3(15) . . ?
C39 N2 C40 117.9(19) . . ?
C40 N2 Cu2 121.5(14) . . ?
C40 N1 Cu1 121.4(16) . . ?
C40 N1 C37 116(2) . . ?
C37 N1 Cu1 122.3(15) . . ?
C2 C1 As1 122.1(17) . . ?
C2 C1 C6 121(2) . . ?
C6 C1 As1 116.9(16) . . ?
C24 C19 As2 115.1(17) . . ?
C20 C19 As2 125.6(17) . . ?
C20 C19 C24 119(2) . . ?
N2 C39 C38 120(2) . . ?
C18 C13 As1 121.0(18) . . ?
C14 C13 As1 120.5(18) . . ?
C14 C13 C18 118(2) . . ?
C1 C2 C3 123(2) . . ?
C29 C30 C25 123(2) . . ?
C13 C18 C17 120(2) . . ?
C30 C25 As2 118.5(16) . . ?
C26 C25 As2 122.1(18) . . ?
C26 C25 C30 119(2) . . ?
N1 C40 N2 125(2) . . ?
C37 C38 C39 118(2) . . ?
C31 C36 C35 123(2) . . ?
C13 C14 C15 126(2) . . ?
C2 C3 C4 118(2) . . ?
C8 C7 As1 124.1(18) . . ?
C8 C7 C12 122(2) . . ?
C12 C7 As1 114.3(16) . . ?
C23 C24 C19 118(2) . . ?
C36 C31 As2 120.4(16) . . ?
C36 C31 C32 117.9(18) . . ?
C32 C31 As2 121.4(16) . . ?
C14 C15 C16 116(2) . . ?
C9 C10 C11 119(2) . . ?
C7 C8 C9 118(2) . . ?
C22 C23 C24 121(2) . . ?
C31 C32 C33 116(2) . . ?
C28 C29 C30 116(3) . . ?
C29 C28 C27 124(2) . . ?
C7 C12 C11 117(2) . . ?
C19 C20 C21 122(2) . . ?
C34 C33 C32 122(2) . . ?
C28 C27 C26 118(2) . . ?
C18 C17 C16 118(2) . . ?
C33 C34 C35 119(2) . . ?
C1 C6 C5 117(2) . . ?
C38 C37 N1 122(2) . . ?
C25 C26 C27 120(2) . . ?
C22 C21 C20 120(3) . . ?
C5 C4 C3 122(3) . . ?
C21 C22 C23 120(2) . . ?
C10 C11 C12 122(2) . . ?
C10 C9 C8 123(2) . . ?
C15 C16 C17 121(2) . . ?
C34 C35 C36 121(2) . . ?
C4 C5 C6 119(3) . . ?

loop_
_geom_bond_atom_site_label_1
_geom_bond_atom_site_label_2
_geom_bond_distance
_geom_bond_site_symmetry_2
_geom_bond_publ_flag
I2 Cu2 2.654(3) . ?
I2 Cu2 2.662(3) 2_665 ?
I1 Cu1 2.651(3) . ?
I1 Cu1 2.660(3) 2_666 ?
As2 Cu2 2.356(3) . ?
As2 C19 1.947(19) . ?
As2 C25 1.94(2) . ?
As2 C31 1.948(19) . ?
As1 Cu1 2.355(3) . ?
As1 C1 1.990(19) . ?
As1 C13 1.95(2) . ?
As1 C7 1.96(2) . ?
Cu2 Cu2 2.840(5) 2_665 ?
Cu2 N2 2.064(16) . ?
Cu1 Cu1 2.731(5) 2_666 ?
Cu1 N1 2.063(16) . ?
N2 C39 1.31(2) . ?
N2 C40 1.37(2) . ?
N1 C40 1.33(2) . ?
N1 C37 1.36(3) . ?
C1 C2 1.32(2) . ?
C1 C6 1.39(3) . ?
C19 C24 1.42(3) . ?
C19 C20 1.30(3) . ?
C39 C38 1.42(3) . ?
C13 C18 1.38(3) . ?
C13 C14 1.31(3) . ?
C2 C3 1.37(3) . ?
C30 C25 1.42(3) . ?
C30 C29 1.41(3) . ?
C18 C17 1.39(3) . ?
C25 C26 1.36(2) . ?
C38 C37 1.34(3) . ?
C36 C31 1.36(3) . ?
C36 C35 1.37(3) . ?
C14 C15 1.37(3) . ?
C3 C4 1.37(3) . ?
C7 C8 1.37(3) . ?
C7 C12 1.39(3) . ?
C24 C23 1.40(3) . ?
C31 C32 1.43(3) . ?
C15 C16 1.37(3) . ?
C10 C11 1.36(3) . ?
C10 C9 1.33(3) . ?
C8 C9 1.39(3) . ?
C23 C22 1.36(3) . ?
C32 C33 1.44(3) . ?
C29 C28 1.38(3) . ?
C28 C27 1.41(3) . ?
C12 C11 1.41(3) . ?
C20 C21 1.41(3) . ?
C33 C34 1.34(3) . ?
C27 C26 1.44(3) . ?
C17 C16 1.41(3) . ?
C34 C35 1.35(3) . ?
C6 C5 1.45(3) . ?
C21 C22 1.35(3) . ?
C4 C5 1.34(3) . ?

loop_
_exptl_oxdiff_crystal_face_indexfrac_h
_exptl_oxdiff_crystal_face_indexfrac_k
_exptl_oxdiff_crystal_face_indexfrac_l
_exptl_oxdiff_crystal_face_x
_exptl_oxdiff_crystal_face_y
_exptl_oxdiff_crystal_face_z
-9.4646 3.6708 -12.7796 0.0000 0.9285 0.3714
13.4824 -8.0844 -11.4806 -0.0000 -0.6402 0.7682
-8.7873 7.7957 17.7663 -0.0852 0.1914 -0.9778
12.0914 -13.0780 -0.7646 0.3739 -0.8397 0.3939
0.6301 11.6365 -16.6596 -0.7519 0.4341 0.4961
3.1552 -16.5004 7.8673 0.8660 -0.5000 -0.0000
4.5466 13.9603 3.9884 -0.8830 -0.2869 -0.3714
-8.7321 -11.6866 2.8437 0.9135 0.4067 -0.0000
-14.8429 6.2411 3.0146 0.0961 0.9141 -0.3939
-1.3223 17.2501 -4.3634 -0.9415 0.3059 -0.1414
11.2078 6.4615 2.9704 -0.6640 -0.7374 -0.1240
